data_2007776
loop_
_publ_author_name
'Rickard, Clifton E. F.'
'Woodgate, Paul D.'
'Zhao, Zhongde'

_publ_section_title
;
 \h^6^-Tricarbonylchromium Complexes of Methyl
 4,6-<i>O</i>-Benzylidene-\a-<small>D</small>-glucopyranosides
;
_journal_issue 10
_journal_name_full 'Acta Crystallographica Section C'
_journal_page_first 1420
_journal_page_last 1424
_journal_paper_doi 10.1107/S0108270198005976
_journal_volume 54
_journal_year 1998
_chemical_formula_iupac '[Cr (C17 H24 O7) (C O)3]'
_chemical_formula_moiety 'C20 H24 Cr O10'
_chemical_formula_sum 'C20 H24 Cr O10'
_chemical_formula_weight 476.39
_chemical_name_systematic
;
 Tricarbonyl[(R)-[methyl 2,3-di-O-methyl-4,6-O-[[1',2',3',4',5,'6'-\h]-4'-
 (methoxyphenyl)methylene]-\a-D-glucopyranoside]]chromium(0)
;
_space_group_IT_number 19
_symmetry_cell_setting orthorhombic
_symmetry_space_group_name_Hall 'P 2ac 2ab'
_symmetry_space_group_name_H-M 'P 21 21 21'
_audit_creation_method SHELXL-97
_cell_angle_alpha 90.00
_cell_angle_beta 90.00
_cell_angle_gamma 90.00
_cell_formula_units_Z 4
_cell_length_a 8.4820(2)
_cell_length_b 9.0429(3)
_cell_length_c 28.6178(8)
_cell_measurement_reflns_used 6519
_cell_measurement_temperature 203(2)
_cell_measurement_theta_max 27
_cell_measurement_theta_min 2
_cell_volume 2195.04(11)
_computing_cell_refinement 'SAINT (Siemens, 1994b)'
_computing_data_collection 'SMART (Siemens, 1994b)'
_computing_data_reduction SAINT
_computing_molecular_graphics 'SHELXTL (Siemens, 1994a)'
_computing_publication_material SHELXL97
_computing_structure_refinement 'SHELXL97 (Sheldrick, 1997)'
_computing_structure_solution 'SHELXS97 (Sheldrick, 1990)'
_diffrn_ambient_temperature 203(2)
_diffrn_measured_fraction_theta_full 0.989
_diffrn_measured_fraction_theta_max 0.989
_diffrn_measurement_device_type 'Siemens SMART'
_diffrn_measurement_method Area-detector
_diffrn_radiation_monochromator graphite
_diffrn_radiation_source 'fine-focus sealed tube'
_diffrn_radiation_type MoK\a
_diffrn_radiation_wavelength 0.71073
_diffrn_reflns_av_R_equivalents 0.016
_diffrn_reflns_av_sigmaI/netI 0.0215
_diffrn_reflns_limit_h_max 11
_diffrn_reflns_limit_h_min -10
_diffrn_reflns_limit_k_max 11
_diffrn_reflns_limit_k_min 0
_diffrn_reflns_limit_l_max 37
_diffrn_reflns_limit_l_min 0
_diffrn_reflns_number 14172
_diffrn_reflns_theta_full 27.50
_diffrn_reflns_theta_max 27.50
_diffrn_reflns_theta_min 2.36
_diffrn_standards_decay_% 0
_exptl_absorpt_coefficient_mu 0.574
_exptl_absorpt_correction_T_max 0.870
_exptl_absorpt_correction_T_min 0.736
_exptl_absorpt_correction_type 'empirical (Blessing, 1995)'
_exptl_crystal_colour Yellow
_exptl_crystal_density_diffrn 1.442
_exptl_crystal_density_method 'not measured'
_exptl_crystal_description Prism
_exptl_crystal_F_000 992
_exptl_crystal_size_max 0.57
_exptl_crystal_size_mid 0.36
_exptl_crystal_size_min 0.25
_refine_diff_density_max 0.275
_refine_diff_density_min -0.388
_refine_ls_abs_structure_details 'Flack (1983)'
_refine_ls_abs_structure_Flack -0.004(12)
_refine_ls_extinction_method none
_refine_ls_goodness_of_fit_ref 1.061
_refine_ls_hydrogen_treatment 'H atoms: see below'
_refine_ls_matrix_type full
_refine_ls_number_parameters 284
_refine_ls_number_reflns 4882
_refine_ls_number_restraints 0
_refine_ls_restrained_S_all 1.061
_refine_ls_R_factor_all 0.028
_refine_ls_R_factor_obs 0.026
_refine_ls_shift/su_max 0.001
_refine_ls_shift/su_mean 0.000
_refine_ls_structure_factor_coef Fsqd
_refine_ls_weighting_details 'w = 1/[\s^2^(Fo^2^)+(0.0488P)^2^+0.1050P] where P = Fo^2^+2Fc^2^)/3'
_refine_ls_weighting_scheme calc
_refine_ls_wR_factor_obs 0.071
_refine_ls_wR_factor_ref 0.072
_reflns_number_gt 4676
_reflns_number_total 4882
_reflns_threshold_expression I>2\s(I)
_cod_data_source_file ta1212.cif
_cod_data_source_block 5
_cod_depositor_comments
;
The following automatic conversions were performed:
'_symmetry_cell_setting' value 'Orthorhombic' changed to 'orthorhombic'
according to '/home/saulius/struct/CIF-dictionaries/cif_core.dic'
dictionary named 'cif_core.dic' version 2.4.1 from 2010-06-29.

Automatic conversion script
Id: cif_fix_enum 1527 2010-12-29 10:47:43Z saulius 

The following automatic conversions were performed:

'_symmetry_cell_setting' value 'Orthorhombic' changed to
'orthorhombic' according to
/home/saulius/struct/CIF-dictionaries/cif_core.dic dictionary named
'cif_core.dic' version 2.4.1 from 2010-06-29.

Automatic conversion script
Id: cif_fix_values 1715 2011-07-08 13:25:40Z adriana 

The following automatic conversions were performed:

'_refine_ls_weighting_scheme' value 'calc w =
1/[\s^2^(Fo^2^)+(0.0488P)^2^+0.1050P] where P = Fo^2^+2Fc^2^)/3' was
changed to 'calc'. New tag '_refine_ls_weighting_details' was
created. The value of the new tag was set to 'w =
1/[\s^2^(Fo^2^)+(0.0488P)^2^+0.1050P] where P = Fo^2^+2Fc^2^)/3'.

Automatic conversion script
Id: cif_fix_values 3143 2015-03-26 13:38:13Z robertas 
;
_cod_original_formula_sum 'C20 H24 Cr1 O10'
_cod_database_code 2007776

loop_
_symmetry_equiv_pos_as_xyz
'x, y, z'
'-x+1/2, -y, z+1/2'
'-x, y+1/2, -z+1/2'
'x+1/2, -y+1/2, -z'

loop_
_atom_site_label
_atom_site_fract_x
_atom_site_fract_y
_atom_site_fract_z
_atom_site_U_iso_or_equiv
_atom_site_adp_type
_atom_site_calc_flag
_atom_site_refinement_flags
_atom_site_occupancy
_atom_site_disorder_assembly
_atom_site_disorder_group
_atom_site_type_symbol
Cr 0.37494(3) 0.91111(2) 0.042281(8) 0.02674(7) Uani d . 1 . . Cr
O1 0.48051(16) 1.07820(14) 0.33070(4) 0.0416(3) Uani d . 1 . . O
O2 0.78037(17) 0.98178(17) 0.31105(5) 0.0532(4) Uani d . 1 . . O
O3 0.76021(14) 0.91569(19) 0.21521(5) 0.0509(3) Uani d . 1 . . O
O4 0.44543(12) 0.96622(13) 0.17665(4) 0.0336(2) Uani d . 1 . . O
O5 0.36388(15) 0.86701(13) 0.29831(4) 0.0393(3) Uani d . 1 . . O
O6 0.17313(13) 0.94720(15) 0.18671(4) 0.0389(3) Uani d . 1 . . O
O7 0.72395(14) 0.88975(16) 0.05909(5) 0.0447(3) Uani d . 1 . . O
O8 0.34939(18) 0.58105(14) 0.05190(5) 0.0499(3) Uani d . 1 . . O
O9 0.44096(17) 0.88351(15) -0.06066(4) 0.0473(3) Uani d . 1 . . O
O10 0.18348(17) 1.15639(15) -0.02167(5) 0.0480(3) Uani d . 1 . . O
C1 0.4984(2) 0.92734(19) 0.32130(6) 0.0392(4) Uani d . 1 . . C
H1A 0.5130 0.8746 0.3513 0.047 Uiso calc R 1 . . H
C2 0.6484(2) 0.9070(2) 0.29170(6) 0.0410(3) Uani d . 1 . . C
H2A 0.6731 0.8001 0.2902 0.049 Uiso calc R 1 . . H
C3 0.6279(2) 0.96463(18) 0.24147(6) 0.0352(3) Uani d . 1 . . C
H3A 0.6240 1.0741 0.2416 0.042 Uiso calc R 1 . . H
C4 0.47482(17) 0.9030(2) 0.22199(5) 0.0323(3) Uani d . 1 . . C
H4A 0.4845 0.7943 0.2188 0.039 Uiso calc R 1 . . H
C5 0.33697(18) 0.93824(18) 0.25421(5) 0.0340(3) Uani d . 1 . . C
H5A 0.3298 1.0465 0.2589 0.041 Uiso calc R 1 . . H
C6 0.1853(2) 0.8818(2) 0.23237(6) 0.0415(4) Uani d . 1 . . C
H6A 0.1878 0.7737 0.2299 0.050 Uiso calc R 1 . . H
H6B 0.0945 0.9101 0.2516 0.050 Uiso calc R 1 . . H
C7 0.30354(17) 0.9085(2) 0.15831(5) 0.0322(3) Uani d . 1 . . C
H7A 0.3110 0.7996 0.1553 0.039 Uiso calc R 1 . . H
C8 0.3507(3) 1.1092(2) 0.36124(7) 0.0550(5) Uani d . 1 . . C
H8A 0.3490 1.2139 0.3685 0.082 Uiso calc R 1 . . H
H8B 0.3623 1.0528 0.3899 0.082 Uiso calc R 1 . . H
H8C 0.2528 1.0819 0.3460 0.082 Uiso calc R 1 . . H
C9 0.8570(3) 0.9045(3) 0.34728(8) 0.0653(6) Uani d . 1 . . C
H9A 0.9514 0.9576 0.3564 0.098 Uiso calc R 1 . . H
H9B 0.8855 0.8064 0.3365 0.098 Uiso calc R 1 . . H
H9C 0.7868 0.8962 0.3739 0.098 Uiso calc R 1 . . H
C10 0.8053(2) 1.0131(3) 0.17853(8) 0.0601(6) Uani d . 1 . . C
H10A 0.8856 0.9662 0.1595 0.090 Uiso calc R 1 . . H
H10B 0.8470 1.1038 0.1918 0.090 Uiso calc R 1 . . H
H10C 0.7142 1.0357 0.1593 0.090 Uiso calc R 1 . . H
C11 0.27636(17) 0.97801(18) 0.11100(5) 0.0308(3) Uani d . 1 . . C
C12 0.15197(16) 0.92446(19) 0.08236(5) 0.0329(3) Uani d . 1 . . C
H12A 0.0972 0.8320 0.0913 0.040 Uiso calc R 1 . . H
C13 0.12417(18) 0.98633(18) 0.03775(6) 0.0368(3) Uani d . 1 . . C
H13A 0.0509 0.9366 0.0159 0.044 Uiso calc R 1 . . H
C14 0.22029(19) 1.10337(19) 0.02162(6) 0.0366(3) Uani d . 1 . . C
C15 0.34644(19) 1.15650(16) 0.04932(6) 0.0355(3) Uani d . 1 . . C
H15A 0.4258 1.2239 0.0356 0.043 Uiso calc R 1 . . H
C16 0.37334(18) 1.09176(16) 0.09360(5) 0.0328(3) Uani d . 1 . . C
H16A 0.4721 1.1156 0.1104 0.039 Uiso calc R 1 . . H
C17 0.58908(18) 0.89671(17) 0.05251(5) 0.0323(3) Uani d . 1 . . C
C18 0.35925(19) 0.70773(17) 0.04820(5) 0.0342(3) Uani d . 1 . . C
C19 0.41484(18) 0.89142(18) -0.02119(6) 0.0342(3) Uani d . 1 . . C
C20 0.2966(3) 1.2522(3) -0.04326(9) 0.0642(6) Uani d . 1 . . C
H20A 0.2655 1.2715 -0.0753 0.096 Uiso calc R 1 . . H
H20B 0.3995 1.2053 -0.0429 0.096 Uiso calc R 1 . . H
H20C 0.3016 1.3448 -0.0262 0.096 Uiso calc R 1 . . H

loop_
_atom_site_aniso_label
_atom_site_aniso_U_11
_atom_site_aniso_U_22
_atom_site_aniso_U_33
_atom_site_aniso_U_12
_atom_site_aniso_U_13
_atom_site_aniso_U_23
Cr 0.02512(10) 0.02538(11) 0.02973(11) 0.00041(9) -0.00050(9) -0.00307(9)
O1 0.0573(7) 0.0340(6) 0.0335(5) -0.0101(6) 0.0034(5) -0.0039(5)
O2 0.0495(8) 0.0568(8) 0.0534(8) -0.0115(7) -0.0231(6) 0.0046(7)
O3 0.0308(6) 0.0663(9) 0.0555(8) 0.0142(6) -0.0034(5) -0.0105(8)
O4 0.0241(5) 0.0436(6) 0.0331(5) 0.0008(4) -0.0021(4) -0.0062(5)
O5 0.0457(6) 0.0341(5) 0.0380(6) -0.0081(5) -0.0035(5) 0.0020(4)
O6 0.0246(5) 0.0558(7) 0.0362(5) 0.0037(5) 0.0032(4) -0.0028(5)
O7 0.0290(5) 0.0488(7) 0.0564(7) 0.0063(5) 0.0000(5) 0.0024(6)
O8 0.0654(8) 0.0295(6) 0.0547(7) -0.0004(6) 0.0148(6) 0.0007(5)
O9 0.0581(8) 0.0509(8) 0.0328(6) 0.0030(6) 0.0051(5) 0.0020(5)
O10 0.0440(7) 0.0455(7) 0.0547(7) 0.0028(6) -0.0164(6) 0.0107(6)
C1 0.0502(9) 0.0322(8) 0.0353(8) -0.0084(8) -0.0079(7) 0.0044(7)
C2 0.0425(9) 0.0349(8) 0.0454(8) -0.0013(8) -0.0130(7) 0.0000(7)
C3 0.0304(7) 0.0362(7) 0.0391(7) 0.0027(7) -0.0047(7) -0.0043(6)
C4 0.0295(7) 0.0320(7) 0.0354(7) 0.0031(6) -0.0032(6) -0.0049(7)
C5 0.0341(8) 0.0341(8) 0.0339(7) -0.0002(6) 0.0002(6) -0.0029(6)
C6 0.0315(7) 0.0550(11) 0.0378(8) -0.0032(7) 0.0021(6) -0.0029(7)
C7 0.0244(6) 0.0379(7) 0.0344(7) 0.0014(6) -0.0004(5) -0.0098(7)
C8 0.0663(13) 0.0584(12) 0.0402(9) -0.0070(11) 0.0067(9) -0.0132(8)
C9 0.0552(12) 0.0856(16) 0.0551(11) -0.0038(13) -0.0221(10) 0.0121(12)
C10 0.0303(9) 0.0954(18) 0.0545(12) 0.0050(10) 0.0065(8) -0.0005(12)
C11 0.0224(6) 0.0351(7) 0.0350(7) 0.0027(6) 0.0002(6) -0.0114(6)
C12 0.0234(6) 0.0374(7) 0.0380(7) -0.0008(6) -0.0006(5) -0.0084(6)
C13 0.0247(6) 0.0402(8) 0.0455(8) -0.0002(6) -0.0066(7) -0.0073(7)
C14 0.0318(7) 0.0331(8) 0.0447(8) 0.0087(7) -0.0075(6) -0.0015(7)
C15 0.0307(8) 0.0256(7) 0.0503(9) 0.0012(5) -0.0039(7) -0.0041(6)
C16 0.0265(6) 0.0281(6) 0.0437(7) 0.0025(7) -0.0046(6) -0.0102(6)
C17 0.0337(7) 0.0281(7) 0.0350(7) 0.0027(6) 0.0032(5) 0.0010(6)
C18 0.0380(8) 0.0344(8) 0.0303(7) -0.0002(6) 0.0079(6) -0.0030(6)
C19 0.0351(7) 0.0301(7) 0.0375(8) 0.0015(6) -0.0007(6) 0.0015(6)
C20 0.0665(13) 0.0535(12) 0.0728(14) -0.0036(10) -0.0177(12) 0.0272(12)

loop_
_atom_type_symbol
_atom_type_description
_atom_type_scat_dispersion_real
_atom_type_scat_dispersion_imag
_atom_type_scat_source
C C 0.0033 0.0016 'International Tables Vol C Tables 4.2.6.8 and 6.1.1.4'
H H 0.0000 0.0000 'International Tables Vol C Tables 4.2.6.8 and 6.1.1.4'
O O 0.0106 0.0060 'International Tables Vol C Tables 4.2.6.8 and 6.1.1.4'
Cr Cr 0.3209 0.6236 'International Tables Vol C Tables 4.2.6.8 and 6.1.1.4'

loop_
_geom_angle_atom_site_label_1
_geom_angle_atom_site_label_2
_geom_angle_atom_site_label_3
_geom_angle
C17 Cr C18 89.21(7)
C17 Cr C19 88.22(7)
C18 Cr C19 90.42(7)
C17 Cr C16 87.28(6)
C18 Cr C16 132.61(6)
C19 Cr C16 136.61(7)
C17 Cr C12 139.68(6)
C18 Cr C12 86.87(7)
C19 Cr C12 131.88(6)
C16 Cr C12 66.93(6)
C17 Cr C11 104.44(6)
C18 Cr C11 99.35(6)
C19 Cr C11 164.00(6)
C16 Cr C11 37.17(6)
C12 Cr C11 37.37(5)
C17 Cr C13 165.26(6)
C18 Cr C13 103.82(7)
C19 Cr C13 98.38(7)
C16 Cr C13 78.86(6)
C12 Cr C13 37.02(6)
C11 Cr C13 67.08(6)
C17 Cr C15 99.32(6)
C18 Cr C15 165.33(6)
C19 Cr C15 101.69(7)
C16 Cr C15 37.15(6)
C12 Cr C15 78.89(6)
C11 Cr C15 67.05(6)
C13 Cr C15 66.52(6)
C17 Cr C14 131.94(7)
C18 Cr C14 138.36(7)
C19 Cr C14 85.61(7)
C16 Cr C14 66.34(6)
C12 Cr C14 66.26(6)
C11 Cr C14 78.66(6)
C13 Cr C14 36.67(6)
C15 Cr C14 36.69(6)
C1 O1 C8 113.04(14)
C9 O2 C2 114.47(16)
C3 O3 C10 114.19(16)
C7 O4 C4 109.60(12)
C1 O5 C5 111.19(12)
C7 O6 C6 111.33(13)
C14 O10 C20 116.78(15)
O1 C1 O5 112.04(14)
O1 C1 C2 108.17(14)
O5 C1 C2 111.21(13)
O2 C2 C3 106.97(14)
O2 C2 C1 112.35(14)
C3 C2 C1 112.37(14)
O3 C3 C4 111.50(13)
O3 C3 C2 107.44(14)
C4 C3 C2 108.35(14)
O4 C4 C3 109.44(13)
O4 C4 C5 109.24(12)
C3 C4 C5 110.94(13)
O5 C5 C6 110.23(13)
O5 C5 C4 108.44(13)
C6 C5 C4 109.33(13)
O6 C6 C5 107.24(13)
O4 C7 O6 111.13(12)
O4 C7 C11 108.00(13)
O6 C7 C11 106.98(12)
C16 C11 C12 118.59(15)
C16 C11 C7 122.15(13)
C12 C11 C7 119.24(15)
C16 C11 Cr 70.48(8)
C12 C11 Cr 71.09(8)
C7 C11 Cr 128.52(10)
C13 C12 C11 120.66(15)
C13 C12 Cr 72.33(9)
C11 C12 Cr 71.54(8)
C14 C13 C12 119.67(14)
C14 C13 Cr 72.43(9)
C12 C13 Cr 70.65(8)
O10 C14 C13 115.31(15)
O10 C14 C15 124.20(17)
C13 C14 C15 120.48(16)
O10 C14 Cr 129.90(12)
C13 C14 Cr 70.90(9)
C15 C14 Cr 71.06(9)
C14 C15 C16 118.90(15)
C14 C15 Cr 72.26(9)
C16 C15 Cr 69.72(8)
C11 C16 C15 121.67(14)
C11 C16 Cr 72.35(8)
C15 C16 Cr 73.14(8)
O7 C17 Cr 179.04(15)
O8 C18 Cr 179.96(18)
O9 C19 Cr 177.97(15)

loop_
_geom_bond_atom_site_label_1
_geom_bond_atom_site_label_2
_geom_bond_site_symmetry_2
_geom_bond_distance
_geom_bond_publ_flag
Cr C17 . 1.8443(15) ?
Cr C18 . 1.8518(16) ?
Cr C19 . 1.8561(17) ?
Cr C16 . 2.1967(14) ?
Cr C12 . 2.2151(14) ?
Cr C11 . 2.2210(15) ?
Cr C13 . 2.2369(16) ?
Cr C15 . 2.2412(15) ?
Cr C14 . 2.2568(16) ?
O1 C1 . 1.399(2) ?
O1 C8 . 1.434(2) ?
O2 C9 . 1.410(2) ?
O2 C2 . 1.420(2) ?
O3 C3 . 1.421(2) ?
O3 C10 . 1.423(3) ?
O4 C7 . 1.4131(17) y
O4 C4 . 1.4397(19) y
O5 C1 . 1.426(2) y
O5 C5 . 1.4351(19) y
O6 C7 . 1.4167(18) y
O6 C6 . 1.438(2) y
O7 C17 . 1.161(2) ?
O8 C18 . 1.153(2) ?
O9 C19 . 1.153(2) ?
O10 C14 . 1.365(2) ?
O10 C20 . 1.433(3) ?
C1 C2 . 1.539(2) y
C2 C3 . 1.539(2) y
C3 C4 . 1.519(2) y
C4 C5 . 1.523(2) y
C5 C6 . 1.519(2) y
C7 C11 . 1.511(2) y
C11 C16 . 1.408(2) ?
C11 C12 . 1.421(2) ?
C12 C13 . 1.414(2) ?
C13 C14 . 1.414(2) ?
C14 C15 . 1.416(2) ?
C15 C16 . 1.414(2) ?
